data_4072356
loop_
_publ_author_name
'Wagler, J\"org'
'Hill, Anthony F.'

_publ_section_title
;
 Ring Opening of Organosilicon-Substituted Benzoxazolinone: A Convenient
 Route to Chelating Ureato and Carbamido Ligands
;
_journal_issue 24
_journal_name_full Organometallics
_journal_page_first 6579
_journal_paper_doi 10.1021/om800796z
_journal_volume 27
_journal_year 2008
_chemical_formula_moiety 'C40 H28 N4 O8 Si'
_chemical_formula_sum 'C40 H28 N4 O8 Si'
_chemical_formula_weight 720.75
_chemical_name_systematic
;
 ?
;
_space_group_IT_number 2
_symmetry_cell_setting triclinic
_symmetry_space_group_name_Hall '-P 1'
_symmetry_space_group_name_H-M 'P -1'
_atom_sites_solution_hydrogens geom
_atom_sites_solution_primary direct
_atom_sites_solution_secondary difmap
_audit_creation_method SHELXL-97
_cell_angle_alpha 85.2010(10)
_cell_angle_beta 75.7160(10)
_cell_angle_gamma 87.2120(10)
_cell_formula_units_Z 2
_cell_length_a 9.84190(10)
_cell_length_b 12.6734(3)
_cell_length_c 13.8628(2)
_cell_measurement_reflns_used 40012
_cell_measurement_temperature 100(2)
_cell_measurement_theta_max 32.032
_cell_measurement_theta_min 2.546
_cell_volume 1669.08(5)
_computing_structure_refinement 'SHELXL-97 (Sheldrick, 1997)'
_diffrn_ambient_temperature 100(2)
_diffrn_measured_fraction_theta_full 0.992
_diffrn_measured_fraction_theta_max 0.992
_diffrn_measurement_device_type 'Nonius Kappa CCD area detector'
_diffrn_measurement_method 'phi and omega scans'
_diffrn_radiation_monochromator graphite
_diffrn_radiation_source 'fine-focus sealed tube'
_diffrn_radiation_type MoK\a
_diffrn_radiation_wavelength 0.71073
_diffrn_reflns_av_R_equivalents 0.0455
_diffrn_reflns_av_sigmaI/netI 0.0377
_diffrn_reflns_limit_h_max 14
_diffrn_reflns_limit_h_min -14
_diffrn_reflns_limit_k_max 18
_diffrn_reflns_limit_k_min -18
_diffrn_reflns_limit_l_max 20
_diffrn_reflns_limit_l_min -20
_diffrn_reflns_number 50990
_diffrn_reflns_theta_full 32.00
_diffrn_reflns_theta_max 32.00
_diffrn_reflns_theta_min 2.91
_exptl_absorpt_coefficient_mu 0.135
_exptl_absorpt_correction_T_max 0.964
_exptl_absorpt_correction_T_min 0.889
_exptl_absorpt_correction_type multi-scan
_exptl_absorpt_process_details SORTAV
_exptl_crystal_colour colorless
_exptl_crystal_density_diffrn 1.434
_exptl_crystal_density_method 'not measured'
_exptl_crystal_description piece
_exptl_crystal_F_000 748
_exptl_crystal_size_max 0.60
_exptl_crystal_size_mid 0.40
_exptl_crystal_size_min 0.28
_refine_diff_density_max 0.445
_refine_diff_density_min -0.313
_refine_diff_density_rms 0.057
_refine_ls_extinction_method none
_refine_ls_goodness_of_fit_ref 1.054
_refine_ls_hydrogen_treatment mixed
_refine_ls_matrix_type full
_refine_ls_number_parameters 486
_refine_ls_number_reflns 11508
_refine_ls_number_restraints 0
_refine_ls_restrained_S_all 1.054
_refine_ls_R_factor_all 0.0643
_refine_ls_R_factor_gt 0.0433
_refine_ls_shift/su_max 0.001
_refine_ls_shift/su_mean 0.000
_refine_ls_structure_factor_coef Fsqd
_refine_ls_weighting_details 'calc w=1/[\s^2^(Fo^2^)+(0.0574P)^2^+0.4148P] where P=(Fo^2^+2Fc^2^)/3'
_refine_ls_weighting_scheme calc
_refine_ls_wR_factor_gt 0.1082
_refine_ls_wR_factor_ref 0.1156
_reflns_number_gt 8889
_reflns_number_total 11508
_reflns_threshold_expression >2sigma(I)
_cod_data_source_file om800796z_si_004.cif
_cod_data_source_block compd7a
_cod_original_sg_symbol_Hall -P1
_cod_original_sg_symbol_H-M P-1
_cod_database_code 4072356

loop_
_symmetry_equiv_pos_as_xyz
'x, y, z'
'-x, -y, -z'

loop_
_atom_site_label
_atom_site_type_symbol
_atom_site_fract_x
_atom_site_fract_y
_atom_site_fract_z
_atom_site_U_iso_or_equiv
_atom_site_adp_type
_atom_site_occupancy
_atom_site_symmetry_multiplicity
_atom_site_calc_flag
_atom_site_refinement_flags
Si1 Si 0.48808(3) -0.03742(2) 0.27279(2) 0.01506(7) Uani 1 1 d .
O1 O 0.17280(9) 0.18883(6) 0.27643(6) 0.02252(17) Uani 1 1 d .
O2 O 0.05531(8) 0.33172(6) 0.34546(6) 0.02073(17) Uani 1 1 d .
O3 O 0.48346(9) 0.41188(7) 0.15402(7) 0.02434(18) Uani 1 1 d .
O4 O 0.46815(8) 0.02652(6) 0.16799(6) 0.01810(16) Uani 1 1 d .
O5 O 0.91580(9) 0.07615(7) 0.17624(7) 0.02571(19) Uani 1 1 d .
O6 O 1.10024(9) 0.15884(7) 0.07283(6) 0.02298(18) Uani 1 1 d .
O7 O 0.79079(9) 0.38916(7) 0.24431(7) 0.02607(19) Uani 1 1 d .
O8 O 0.56397(8) 0.04412(6) 0.33027(6) 0.01809(16) Uani 1 1 d .
N1 N 0.27212(10) 0.35646(7) 0.25014(7) 0.01714(18) Uani 1 1 d .
N2 N 0.42854(10) 0.23676(8) 0.15960(7) 0.01826(18) Uani 1 1 d .
H2N H 0.3657(16) 0.1917(12) 0.1866(11) 0.024(4) Uiso 1 1 d .
N3 N 0.93048(10) 0.26105(7) 0.16097(7) 0.01798(18) Uani 1 1 d .
N4 N 0.71824(10) 0.21702(8) 0.27165(7) 0.01842(18) Uani 1 1 d .
H4N H 0.7434(17) 0.1524(14) 0.2547(12) 0.033(4) Uiso 1 1 d .
C1 C 0.16989(11) 0.28211(9) 0.28834(8) 0.0177(2) Uani 1 1 d .
C2 C 0.08433(12) 0.43830(9) 0.34127(8) 0.0189(2) Uani 1 1 d .
C3 C -0.00551(13) 0.51598(10) 0.38583(9) 0.0230(2) Uani 1 1 d .
H3 H -0.0975 0.5013 0.4247 0.028 Uiso 1 1 calc R
C4 C 0.04695(13) 0.61798(10) 0.37041(10) 0.0261(2) Uani 1 1 d .
H4 H -0.0100 0.6749 0.4004 0.031 Uiso 1 1 calc R
C5 C 0.18129(14) 0.63789(10) 0.31192(11) 0.0273(3) Uani 1 1 d .
H5 H 0.2134 0.7084 0.3028 0.033 Uiso 1 1 calc R
C6 C 0.27058(13) 0.55769(9) 0.26613(10) 0.0235(2) Uani 1 1 d .
H6 H 0.3618 0.5719 0.2257 0.028 Uiso 1 1 calc R
C7 C 0.21878(12) 0.45625(9) 0.28293(8) 0.0184(2) Uani 1 1 d .
C8 C 0.40582(11) 0.33849(9) 0.18283(8) 0.0180(2) Uani 1 1 d .
C9 C 0.54787(11) 0.19567(9) 0.09299(8) 0.0181(2) Uani 1 1 d .
C10 C 0.64233(13) 0.25745(10) 0.02148(9) 0.0244(2) Uani 1 1 d .
H10 H 0.6285 0.3322 0.0153 0.029 Uiso 1 1 calc R
C11 C 0.75694(13) 0.20895(10) -0.04081(9) 0.0273(3) Uani 1 1 d .
H11 H 0.8220 0.2511 -0.0889 0.033 Uiso 1 1 calc R
C12 C 0.77733(13) 0.09969(10) -0.03345(9) 0.0262(3) Uani 1 1 d .
H12 H 0.8567 0.0674 -0.0756 0.031 Uiso 1 1 calc R
C13 C 0.68106(12) 0.03749(10) 0.03597(9) 0.0221(2) Uani 1 1 d .
H13 H 0.6930 -0.0375 0.0399 0.026 Uiso 1 1 calc R
C14 C 0.56783(11) 0.08534(9) 0.09931(8) 0.0174(2) Uani 1 1 d .
C15 C 0.97388(12) 0.15718(9) 0.14154(9) 0.0207(2) Uani 1 1 d .
C16 C 1.13912(12) 0.26418(9) 0.05181(8) 0.0197(2) Uani 1 1 d .
C17 C 1.26171(12) 0.30036(10) -0.01086(9) 0.0229(2) Uani 1 1 d .
H17 H 1.3307 0.2538 -0.0470 0.027 Uiso 1 1 calc R
C18 C 1.27849(13) 0.40977(10) -0.01811(9) 0.0246(2) Uani 1 1 d .
H18 H 1.3612 0.4393 -0.0603 0.030 Uiso 1 1 calc R
C19 C 1.17585(13) 0.47591(10) 0.03563(9) 0.0242(2) Uani 1 1 d .
H19 H 1.1908 0.5499 0.0293 0.029 Uiso 1 1 calc R
C20 C 1.05148(12) 0.43790(9) 0.09868(9) 0.0214(2) Uani 1 1 d .
H20 H 0.9816 0.4839 0.1347 0.026 Uiso 1 1 calc R
C21 C 1.03611(11) 0.32945(9) 0.10556(8) 0.0177(2) Uani 1 1 d .
C22 C 0.80625(11) 0.29603(9) 0.22968(8) 0.0180(2) Uani 1 1 d .
C23 C 0.59031(11) 0.22802(9) 0.34422(8) 0.0171(2) Uani 1 1 d .
C24 C 0.54196(13) 0.32193(9) 0.38889(9) 0.0218(2) Uani 1 1 d .
H24 H 0.5942 0.3845 0.3691 0.026 Uiso 1 1 calc R
C25 C 0.41679(13) 0.32370(10) 0.46264(9) 0.0240(2) Uani 1 1 d .
H25 H 0.3836 0.3878 0.4925 0.029 Uiso 1 1 calc R
C26 C 0.34042(12) 0.23270(10) 0.49279(9) 0.0234(2) Uani 1 1 d .
H26 H 0.2560 0.2343 0.5439 0.028 Uiso 1 1 calc R
C27 C 0.38727(12) 0.13892(10) 0.44831(9) 0.0209(2) Uani 1 1 d .
H27 H 0.3348 0.0765 0.4691 0.025 Uiso 1 1 calc R
C28 C 0.51059(11) 0.13627(9) 0.37353(8) 0.0167(2) Uani 1 1 d .
C29 C 0.30929(11) -0.07464(8) 0.34244(8) 0.0166(2) Uani 1 1 d .
C30 C 0.18956(12) -0.04886(9) 0.30695(9) 0.0185(2) Uani 1 1 d .
H30 H 0.1991 -0.0140 0.2423 0.022 Uiso 1 1 calc R
C31 C 0.05631(12) -0.07373(9) 0.36528(9) 0.0219(2) Uani 1 1 d .
H31 H -0.0241 -0.0555 0.3404 0.026 Uiso 1 1 calc R
C32 C 0.04113(12) -0.12507(10) 0.45966(9) 0.0231(2) Uani 1 1 d .
H32 H -0.0498 -0.1404 0.5000 0.028 Uiso 1 1 calc R
C33 C 0.15909(13) -0.15411(10) 0.49519(9) 0.0236(2) Uani 1 1 d .
H33 H 0.1489 -0.1907 0.5591 0.028 Uiso 1 1 calc R
C34 C 0.29167(12) -0.12958(9) 0.43704(9) 0.0204(2) Uani 1 1 d .
H34 H 0.3718 -0.1502 0.4615 0.024 Uiso 1 1 calc R
C35 C 0.60897(11) -0.15508(9) 0.25671(8) 0.0171(2) Uani 1 1 d .
C36 C 0.55355(12) -0.25676(9) 0.27164(9) 0.0203(2) Uani 1 1 d .
H36 H 0.4548 -0.2639 0.2861 0.024 Uiso 1 1 calc R
C37 C 0.63988(13) -0.34727(9) 0.26572(9) 0.0227(2) Uani 1 1 d .
H37 H 0.6002 -0.4154 0.2759 0.027 Uiso 1 1 calc R
C38 C 0.78429(13) -0.33772(10) 0.24489(9) 0.0235(2) Uani 1 1 d .
H38 H 0.8437 -0.3993 0.2415 0.028 Uiso 1 1 calc R
C39 C 0.84166(13) -0.23805(10) 0.22896(9) 0.0243(2) Uani 1 1 d .
H39 H 0.9406 -0.2317 0.2141 0.029 Uiso 1 1 calc R
C40 C 0.75530(12) -0.14735(9) 0.23461(9) 0.0207(2) Uani 1 1 d .
H40 H 0.7958 -0.0795 0.2234 0.025 Uiso 1 1 calc R

loop_
_atom_site_aniso_label
_atom_site_aniso_U_11
_atom_site_aniso_U_22
_atom_site_aniso_U_33
_atom_site_aniso_U_23
_atom_site_aniso_U_13
_atom_site_aniso_U_12
Si1 0.01438(13) 0.01269(13) 0.01662(14) -0.00048(10) -0.00090(10) -0.00170(10)
O1 0.0221(4) 0.0141(4) 0.0280(4) 0.0001(3) 0.0000(3) -0.0021(3)
O2 0.0191(4) 0.0157(4) 0.0240(4) -0.0011(3) 0.0010(3) -0.0005(3)
O3 0.0214(4) 0.0178(4) 0.0311(5) -0.0008(3) -0.0008(3) -0.0052(3)
O4 0.0179(4) 0.0158(4) 0.0184(4) 0.0020(3) -0.0009(3) -0.0025(3)
O5 0.0248(4) 0.0157(4) 0.0320(5) -0.0041(3) 0.0034(3) -0.0050(3)
O6 0.0223(4) 0.0181(4) 0.0244(4) -0.0045(3) 0.0039(3) -0.0044(3)
O7 0.0231(4) 0.0152(4) 0.0359(5) -0.0027(3) 0.0011(4) -0.0018(3)
O8 0.0162(3) 0.0160(4) 0.0206(4) -0.0042(3) -0.0007(3) -0.0018(3)
N1 0.0169(4) 0.0132(4) 0.0204(4) -0.0009(3) -0.0026(3) -0.0018(3)
N2 0.0164(4) 0.0139(4) 0.0215(4) 0.0013(3) 0.0004(3) -0.0016(3)
N3 0.0172(4) 0.0147(4) 0.0199(4) -0.0012(3) 0.0003(3) -0.0036(3)
N4 0.0172(4) 0.0149(4) 0.0207(4) -0.0024(3) 0.0008(3) -0.0031(3)
C1 0.0172(5) 0.0157(5) 0.0186(5) 0.0010(4) -0.0022(4) -0.0012(4)
C2 0.0211(5) 0.0160(5) 0.0195(5) -0.0015(4) -0.0050(4) -0.0004(4)
C3 0.0213(5) 0.0220(6) 0.0257(6) -0.0049(4) -0.0052(4) 0.0024(4)
C4 0.0262(6) 0.0198(6) 0.0348(7) -0.0093(5) -0.0108(5) 0.0046(5)
C5 0.0274(6) 0.0167(5) 0.0404(7) -0.0071(5) -0.0117(5) -0.0007(5)
C6 0.0214(5) 0.0174(5) 0.0324(6) -0.0039(4) -0.0067(5) -0.0030(4)
C7 0.0190(5) 0.0158(5) 0.0214(5) -0.0029(4) -0.0069(4) 0.0006(4)
C8 0.0173(5) 0.0169(5) 0.0193(5) 0.0000(4) -0.0038(4) -0.0003(4)
C9 0.0170(5) 0.0172(5) 0.0186(5) -0.0002(4) -0.0016(4) -0.0009(4)
C10 0.0244(6) 0.0186(5) 0.0251(6) 0.0028(4) 0.0025(4) -0.0031(4)
C11 0.0254(6) 0.0262(6) 0.0242(6) 0.0017(5) 0.0054(5) -0.0046(5)
C12 0.0237(6) 0.0284(6) 0.0217(5) -0.0026(5) 0.0035(4) 0.0006(5)
C13 0.0240(5) 0.0194(5) 0.0200(5) -0.0021(4) -0.0005(4) 0.0024(4)
C14 0.0170(5) 0.0175(5) 0.0162(5) 0.0012(4) -0.0016(4) -0.0024(4)
C15 0.0200(5) 0.0182(5) 0.0219(5) -0.0035(4) -0.0002(4) -0.0036(4)
C16 0.0217(5) 0.0184(5) 0.0179(5) -0.0014(4) -0.0020(4) -0.0044(4)
C17 0.0212(5) 0.0270(6) 0.0183(5) -0.0015(4) 0.0000(4) -0.0058(4)
C18 0.0239(6) 0.0281(6) 0.0204(5) 0.0021(5) -0.0021(4) -0.0099(5)
C19 0.0272(6) 0.0202(5) 0.0247(6) 0.0040(4) -0.0060(5) -0.0084(5)
C20 0.0225(5) 0.0177(5) 0.0233(5) 0.0012(4) -0.0048(4) -0.0033(4)
C21 0.0169(5) 0.0184(5) 0.0172(5) 0.0014(4) -0.0031(4) -0.0054(4)
C22 0.0169(5) 0.0170(5) 0.0193(5) -0.0004(4) -0.0031(4) -0.0018(4)
C23 0.0163(5) 0.0175(5) 0.0167(5) -0.0013(4) -0.0023(4) -0.0011(4)
C24 0.0237(5) 0.0179(5) 0.0226(5) -0.0038(4) -0.0031(4) -0.0005(4)
C25 0.0245(6) 0.0219(6) 0.0240(6) -0.0073(4) -0.0023(4) 0.0044(4)
C26 0.0186(5) 0.0286(6) 0.0211(5) -0.0076(5) -0.0001(4) 0.0008(4)
C27 0.0174(5) 0.0238(6) 0.0201(5) -0.0043(4) -0.0010(4) -0.0030(4)
C28 0.0160(5) 0.0167(5) 0.0173(5) -0.0032(4) -0.0035(4) -0.0005(4)
C29 0.0163(5) 0.0133(4) 0.0191(5) -0.0012(4) -0.0022(4) -0.0022(4)
C30 0.0194(5) 0.0142(5) 0.0218(5) -0.0016(4) -0.0046(4) -0.0012(4)
C31 0.0164(5) 0.0177(5) 0.0319(6) -0.0046(4) -0.0053(4) 0.0001(4)
C32 0.0172(5) 0.0219(5) 0.0275(6) -0.0061(4) 0.0021(4) -0.0053(4)
C33 0.0237(6) 0.0260(6) 0.0188(5) 0.0008(4) -0.0003(4) -0.0084(5)
C34 0.0179(5) 0.0227(5) 0.0201(5) 0.0014(4) -0.0037(4) -0.0048(4)
C35 0.0173(5) 0.0151(5) 0.0177(5) -0.0003(4) -0.0021(4) -0.0011(4)
C36 0.0200(5) 0.0163(5) 0.0237(5) -0.0013(4) -0.0037(4) -0.0021(4)
C37 0.0283(6) 0.0150(5) 0.0244(5) -0.0019(4) -0.0055(4) 0.0001(4)
C38 0.0267(6) 0.0199(5) 0.0234(5) -0.0046(4) -0.0055(4) 0.0069(4)
C39 0.0186(5) 0.0247(6) 0.0283(6) -0.0041(5) -0.0033(4) 0.0023(4)
C40 0.0186(5) 0.0174(5) 0.0247(5) -0.0010(4) -0.0025(4) -0.0012(4)

loop_
_atom_type_symbol
_atom_type_description
_atom_type_scat_dispersion_real
_atom_type_scat_dispersion_imag
_atom_type_scat_source
C C 0.0033 0.0016 'International Tables Vol C Tables 4.2.6.8 and 6.1.1.4'
H H 0.0000 0.0000 'International Tables Vol C Tables 4.2.6.8 and 6.1.1.4'
N N 0.0061 0.0033 'International Tables Vol C Tables 4.2.6.8 and 6.1.1.4'
O O 0.0106 0.0060 'International Tables Vol C Tables 4.2.6.8 and 6.1.1.4'
Si Si 0.0817 0.0704 'International Tables Vol C Tables 4.2.6.8 and 6.1.1.4'

loop_
_geom_angle_atom_site_label_1
_geom_angle_atom_site_label_2
_geom_angle_atom_site_label_3
_geom_angle
O4 Si1 O8 107.46(4)
O4 Si1 C29 105.13(5)
O8 Si1 C29 114.06(5)
O4 Si1 C35 115.21(5)
O8 Si1 C35 104.07(5)
C29 Si1 C35 111.14(5)
C1 O2 C2 107.63(8)
C14 O4 Si1 126.63(7)
C15 O6 C16 107.60(9)
C28 O8 Si1 129.05(7)
C1 N1 C7 108.49(9)
C1 N1 C8 126.57(9)
C7 N1 C8 124.79(9)
C8 N2 C9 126.10(10)
C8 N2 H2N 118.7(10)
C9 N2 H2N 115.2(10)
C15 N3 C21 108.46(9)
C15 N3 C22 127.43(9)
C21 N3 C22 123.98(9)
C22 N4 C23 125.80(10)
C22 N4 H4N 118.0(11)
C23 N4 H4N 116.2(11)
O1 C1 O2 122.14(10)
O1 C1 N1 129.30(10)
O2 C1 N1 108.56(9)
C3 C2 O2 125.99(10)
C3 C2 C7 124.16(11)
O2 C2 C7 109.84(9)
C2 C3 C4 115.63(11)
C2 C3 H3 122.2
C4 C3 H3 122.2
C5 C4 C3 121.19(11)
C5 C4 H4 119.4
C3 C4 H4 119.4
C4 C5 C6 122.24(11)
C4 C5 H5 118.9
C6 C5 H5 118.9
C7 C6 C5 116.34(11)
C7 C6 H6 121.8
C5 C6 H6 121.8
C6 C7 C2 120.42(10)
C6 C7 N1 134.08(11)
C2 C7 N1 105.46(9)
O3 C8 N2 127.84(11)
O3 C8 N1 119.21(10)
N2 C8 N1 112.94(9)
C10 C9 C14 119.45(10)
C10 C9 N2 124.14(10)
C14 C9 N2 116.38(9)
C11 C10 C9 119.60(11)
C11 C10 H10 120.2
C9 C10 H10 120.2
C12 C11 C10 120.75(11)
C12 C11 H11 119.6
C10 C11 H11 119.6
C11 C12 C13 119.81(11)
C11 C12 H12 120.1
C13 C12 H12 120.1
C14 C13 C12 119.76(11)
C14 C13 H13 120.1
C12 C13 H13 120.1
O4 C14 C13 121.69(10)
O4 C14 C9 117.67(9)
C13 C14 C9 120.59(10)
O5 C15 O6 122.65(11)
O5 C15 N3 128.88(10)
O6 C15 N3 108.46(9)
C17 C16 C21 123.76(11)
C17 C16 O6 126.38(11)
C21 C16 O6 109.85(9)
C16 C17 C18 115.85(11)
C16 C17 H17 122.1
C18 C17 H17 122.1
C19 C18 C17 120.83(11)
C19 C18 H18 119.6
C17 C18 H18 119.6
C18 C19 C20 122.61(11)
C18 C19 H19 118.7
C20 C19 H19 118.7
C21 C20 C19 116.10(11)
C21 C20 H20 122.0
C19 C20 H20 122.0
C20 C21 C16 120.85(10)
C20 C21 N3 133.57(11)
C16 C21 N3 105.57(10)
O7 C22 N4 127.61(11)
O7 C22 N3 118.82(10)
N4 C22 N3 113.56(10)
C24 C23 C28 119.37(10)
C24 C23 N4 124.18(10)
C28 C23 N4 116.43(10)
C25 C24 C23 119.86(11)
C25 C24 H24 120.1
C23 C24 H24 120.1
C26 C25 C24 120.55(11)
C26 C25 H25 119.7
C24 C25 H25 119.7
C25 C26 C27 120.02(10)
C25 C26 H26 120.0
C27 C26 H26 120.0
C28 C27 C26 120.14(11)
C28 C27 H27 119.9
C26 C27 H27 119.9
O8 C28 C27 122.10(10)
O8 C28 C23 117.74(9)
C27 C28 C23 120.04(10)
C30 C29 C34 118.06(10)
C30 C29 Si1 123.34(8)
C34 C29 Si1 118.58(8)
C31 C30 C29 120.83(11)
C31 C30 H30 119.6
C29 C30 H30 119.6
C32 C31 C30 120.08(11)
C32 C31 H31 120.0
C30 C31 H31 120.0
C31 C32 C33 120.00(10)
C31 C32 H32 120.0
C33 C32 H32 120.0
C34 C33 C32 119.89(11)
C34 C33 H33 120.1
C32 C33 H33 120.1
C33 C34 C29 121.08(11)
C33 C34 H34 119.5
C29 C34 H34 119.5
C40 C35 C36 117.81(10)
C40 C35 Si1 122.65(8)
C36 C35 Si1 119.46(8)
C37 C36 C35 121.48(11)
C37 C36 H36 119.3
C35 C36 H36 119.3
C38 C37 C36 119.70(11)
C38 C37 H37 120.1
C36 C37 H37 120.1
C39 C38 C37 119.89(11)
C39 C38 H38 120.1
C37 C38 H38 120.1
C38 C39 C40 120.44(11)
C38 C39 H39 119.8
C40 C39 H39 119.8
C39 C40 C35 120.66(11)
C39 C40 H40 119.7
C35 C40 H40 119.7

loop_
_geom_bond_atom_site_label_1
_geom_bond_atom_site_label_2
_geom_bond_distance
Si1 O4 1.6535(8)
Si1 O8 1.6635(8)
Si1 C29 1.8486(11)
Si1 C35 1.8550(11)
O1 C1 1.2053(13)
O2 C1 1.3667(13)
O2 C2 1.3877(13)
O3 C8 1.2103(13)
O4 C14 1.3842(13)
O5 C15 1.2048(14)
O6 C15 1.3671(13)
O6 C16 1.3941(14)
O7 C22 1.2102(14)
O8 C28 1.3789(13)
N1 C1 1.3880(14)
N1 C7 1.4125(14)
N1 C8 1.4334(14)
N2 C8 1.3497(14)
N2 C9 1.4103(14)
N2 H2N 0.856(16)
N3 C15 1.3912(15)
N3 C21 1.4159(14)
N3 C22 1.4290(14)
N4 C22 1.3527(14)
N4 C23 1.4135(14)
N4 H4N 0.877(17)
C2 C3 1.3711(16)
C2 C7 1.3883(16)
C3 C4 1.3956(17)
C3 H3 0.9500
C4 C5 1.3922(19)
C4 H4 0.9500
C5 C6 1.3979(17)
C5 H5 0.9500
C6 C7 1.3863(16)
C6 H6 0.9500
C9 C10 1.3951(15)
C9 C14 1.4009(16)
C10 C11 1.3915(17)
C10 H10 0.9500
C11 C12 1.3883(18)
C11 H11 0.9500
C12 C13 1.3932(16)
C12 H12 0.9500
C13 C14 1.3861(16)
C13 H13 0.9500
C16 C17 1.3750(15)
C16 C21 1.3842(16)
C17 C18 1.3966(17)
C17 H17 0.9500
C18 C19 1.3889(19)
C18 H18 0.9500
C19 C20 1.3976(16)
C19 H19 0.9500
C20 C21 1.3829(16)
C20 H20 0.9500
C23 C24 1.3962(16)
C23 C28 1.4090(15)
C24 C25 1.3939(16)
C24 H24 0.9500
C25 C26 1.3850(18)
C25 H25 0.9500
C26 C27 1.3909(17)
C26 H26 0.9500
C27 C28 1.3892(15)
C27 H27 0.9500
C29 C30 1.3997(16)
C29 C34 1.4076(15)
C30 C31 1.3955(16)
C30 H30 0.9500
C31 C32 1.3885(18)
C31 H31 0.9500
C32 C33 1.3915(18)
C32 H32 0.9500
C33 C34 1.3884(15)
C33 H33 0.9500
C34 H34 0.9500
C35 C40 1.4030(15)
C35 C36 1.4032(15)
C36 C37 1.3896(16)
C36 H36 0.9500
C37 C38 1.3879(17)
C37 H37 0.9500
C38 C39 1.3871(17)
C38 H38 0.9500
C39 C40 1.3918(16)
C39 H39 0.9500
C40 H40 0.9500

loop_
_geom_torsion_atom_site_label_1
_geom_torsion_atom_site_label_2
_geom_torsion_atom_site_label_3
_geom_torsion_atom_site_label_4
_geom_torsion
O8 Si1 O4 C14 46.31(10)
C29 Si1 O4 C14 168.17(9)
C35 Si1 O4 C14 -69.14(10)
O4 Si1 O8 C28 67.91(9)
C29 Si1 O8 C28 -48.20(10)
C35 Si1 O8 C28 -169.47(9)
C2 O2 C1 O1 -178.21(11)
C2 O2 C1 N1 1.40(12)
C7 N1 C1 O1 178.46(12)
C8 N1 C1 O1 2.68(19)
C7 N1 C1 O2 -1.11(12)
C8 N1 C1 O2 -176.89(10)
C1 O2 C2 C3 177.68(12)
C1 O2 C2 C7 -1.17(12)
O2 C2 C3 C4 -179.53(11)
C7 C2 C3 C4 -0.83(18)
C2 C3 C4 C5 1.02(19)
C3 C4 C5 C6 -0.3(2)
C4 C5 C6 C7 -0.69(19)
C5 C6 C7 C2 0.89(18)
C5 C6 C7 N1 178.56(12)
C3 C2 C7 C6 -0.13(18)
O2 C2 C7 C6 178.75(10)
C3 C2 C7 N1 -178.39(11)
O2 C2 C7 N1 0.48(12)
C1 N1 C7 C6 -177.54(13)
C8 N1 C7 C6 -1.7(2)
C1 N1 C7 C2 0.38(12)
C8 N1 C7 C2 176.25(10)
C9 N2 C8 O3 -2.4(2)
C9 N2 C8 N1 177.80(10)
C1 N1 C8 O3 178.43(11)
C7 N1 C8 O3 3.31(17)
C1 N1 C8 N2 -1.75(16)
C7 N1 C8 N2 -176.87(10)
C8 N2 C9 C10 -18.02(19)
C8 N2 C9 C14 163.64(11)
C14 C9 C10 C11 -1.65(19)
N2 C9 C10 C11 -179.94(12)
C9 C10 C11 C12 0.8(2)
C10 C11 C12 C13 1.0(2)
C11 C12 C13 C14 -2.0(2)
Si1 O4 C14 C13 73.45(14)
Si1 O4 C14 C9 -108.95(11)
C12 C13 C14 O4 178.67(11)
C12 C13 C14 C9 1.14(18)
C10 C9 C14 O4 -176.96(11)
N2 C9 C14 O4 1.47(15)
C10 C9 C14 C13 0.66(18)
N2 C9 C14 C13 179.09(11)
C16 O6 C15 O5 -177.79(12)
C16 O6 C15 N3 2.28(13)
C21 N3 C15 O5 177.61(13)
C22 N3 C15 O5 1.7(2)
C21 N3 C15 O6 -2.46(13)
C22 N3 C15 O6 -178.38(10)
C15 O6 C16 C17 177.52(12)
C15 O6 C16 C21 -1.26(13)
C21 C16 C17 C18 0.09(18)
O6 C16 C17 C18 -178.53(11)
C16 C17 C18 C19 0.01(18)
C17 C18 C19 C20 -0.32(19)
C18 C19 C20 C21 0.51(18)
C19 C20 C21 C16 -0.40(17)
C19 C20 C21 N3 178.50(12)
C17 C16 C21 C20 0.11(18)
O6 C16 C21 C20 178.93(10)
C17 C16 C21 N3 -179.06(11)
O6 C16 C21 N3 -0.24(13)
C15 N3 C21 C20 -177.38(13)
C22 N3 C21 C20 -1.3(2)
C15 N3 C21 C16 1.63(13)
C22 N3 C21 C16 177.73(10)
C23 N4 C22 O7 -1.8(2)
C23 N4 C22 N3 177.92(10)
C15 N3 C22 O7 173.14(11)
C21 N3 C22 O7 -2.20(17)
C15 N3 C22 N4 -6.63(17)
C21 N3 C22 N4 178.03(10)
C22 N4 C23 C24 -5.32(18)
C22 N4 C23 C28 176.29(11)
C28 C23 C24 C25 0.83(17)
N4 C23 C24 C25 -177.51(11)
C23 C24 C25 C26 0.63(19)
C24 C25 C26 C27 -1.02(19)
C25 C26 C27 C28 -0.06(18)
Si1 O8 C28 C27 56.70(14)
Si1 O8 C28 C23 -127.47(9)
C26 C27 C28 O8 177.26(11)
C26 C27 C28 C23 1.53(17)
C24 C23 C28 O8 -177.83(10)
N4 C23 C28 O8 0.64(15)
C24 C23 C28 C27 -1.91(17)
N4 C23 C28 C27 176.56(10)
O4 Si1 C29 C30 -0.57(10)
O8 Si1 C29 C30 116.89(9)
C35 Si1 C29 C30 -125.85(9)
O4 Si1 C29 C34 -179.05(8)
O8 Si1 C29 C34 -61.59(10)
C35 Si1 C29 C34 55.67(10)
C34 C29 C30 C31 2.20(16)
Si1 C29 C30 C31 -176.29(9)
C29 C30 C31 C32 -0.27(17)
C30 C31 C32 C33 -1.58(18)
C31 C32 C33 C34 1.42(18)
C32 C33 C34 C29 0.58(18)
C30 C29 C34 C33 -2.36(17)
Si1 C29 C34 C33 176.20(9)
O4 Si1 C35 C40 80.33(10)
O8 Si1 C35 C40 -37.04(10)
C29 Si1 C35 C40 -160.24(9)
O4 Si1 C35 C36 -102.80(9)
O8 Si1 C35 C36 139.83(9)
C29 Si1 C35 C36 16.63(11)
C40 C35 C36 C37 0.54(17)
Si1 C35 C36 C37 -176.48(9)
C35 C36 C37 C38 0.19(18)
C36 C37 C38 C39 -0.75(18)
C37 C38 C39 C40 0.58(19)
C38 C39 C40 C35 0.16(18)
C36 C35 C40 C39 -0.71(17)
Si1 C35 C40 C39 176.21(9)
